data_1546102
loop_
_publ_author_name
'Schneemann, Andreas'
'Rudolf, Robin'
'Henke, Sebastian'
'Takahashi, Yukiko'
'Banh, Hung'
'Hante, Inke'
'Schneider, Christian'
'Noro, Shin-ichiro'
'Fischer, Roland A.'

_publ_section_title
;
 Linker functionalisation triggers an alternative 3D-topology for
 Zn-isophthalate-4,4&#x2032;-bipyridine frameworks
;
_journal_issue 25
_journal_name_full 'Dalton Transactions'
_journal_page_first 8198
_journal_page_last 8203
_journal_paper_doi 10.1039/C7DT01195D
_journal_volume 46
_journal_year 2017
_chemical_formula_moiety 'C21 H18 N2 O5 Zn'
_chemical_formula_sum 'C21 H18 N2 O5 Zn'
_chemical_formula_weight 443.74
_chemical_name_common 2_CID
_chemical_name_systematic Zn(P-ip)(bipy)_CID
_space_group_crystal_system triclinic
_space_group_IT_number 2
_space_group_name_Hall '-P 1'
_space_group_name_H-M_alt 'P -1'
_symmetry_space_group_name_Hall '-P 1'
_symmetry_space_group_name_H-M 'P -1'
_atom_sites_solution_hydrogens geom
_atom_sites_solution_primary iterative
_audit_creation_date 2017-03-23
_audit_creation_method ;
_audit_update_record
;
2017-03-28 deposited with the CCDC.
2017-05-23 downloaded from the CCDC.
;
_cell_angle_alpha 109.285(3)
_cell_angle_beta 108.208(4)
_cell_angle_gamma 97.690(3)
_cell_formula_units_Z 2
_cell_length_a 9.9902(4)
_cell_length_b 11.4259(4)
_cell_length_c 12.1064(5)
_cell_measurement_reflns_used 4642
_cell_measurement_temperature 106.3(5)
_cell_measurement_theta_max 73.7170
_cell_measurement_theta_min 4.1650
_cell_volume 1194.98(10)
_computing_cell_refinement
'CrysAlisPro, Agilent Technologies, Version 1.171.37.35 (release 13-08-2014 CrysAlis171 .NET) (compiled Aug 13 2014,18:06:01)'
_computing_data_collection
'CrysAlisPro, Agilent Technologies, Version 1.171.37.35 (release 13-08-2014 CrysAlis171 .NET) (compiled Aug 13 2014,18:06:01)'
_computing_data_reduction
'CrysAlisPro, Agilent Technologies, Version 1.171.37.35 (release 13-08-2014 CrysAlis171 .NET) (compiled Aug 13 2014,18:06:01)'
_computing_molecular_graphics 'Olex2 (Dolomanov et al., 2009)'
_computing_publication_material 'Olex2 (Dolomanov et al., 2009)'
_computing_structure_refinement 'ShelXL (Sheldrick, 2015)'
_computing_structure_solution ;
_diffrn_ambient_environment N~2~
_diffrn_ambient_temperature 106.3(5)
_diffrn_detector 'CCD plate'
_diffrn_detector_area_resol_mean 10.4372
_diffrn_detector_type Atlas
_diffrn_measured_fraction_theta_full 0.999
_diffrn_measured_fraction_theta_max 0.961
_diffrn_measurement_device 'four-circle diffractometer'
_diffrn_measurement_device_type 'SuperNova, Single source at offset, Atlas'
_diffrn_measurement_method '\w scans'
_diffrn_orient_matrix_UB_11 0.1626874000
_diffrn_orient_matrix_UB_12 0.0245535000
_diffrn_orient_matrix_UB_13 0.0800336000
_diffrn_orient_matrix_UB_21 0.0250075000
_diffrn_orient_matrix_UB_22 -0.0737457000
_diffrn_orient_matrix_UB_23 -0.1205207000
_diffrn_orient_matrix_UB_31 0.0352162000
_diffrn_orient_matrix_UB_32 0.1260824000
_diffrn_orient_matrix_UB_33 -0.0183635000
_diffrn_radiation_monochromator mirror
_diffrn_radiation_probe x-ray
_diffrn_radiation_type CuK\a
_diffrn_radiation_wavelength 1.54184
_diffrn_reflns_av_R_equivalents 0.0265
_diffrn_reflns_av_unetI/netI 0.0326
_diffrn_reflns_Laue_measured_fraction_full 0.999
_diffrn_reflns_Laue_measured_fraction_max 0.961
_diffrn_reflns_limit_h_max 12
_diffrn_reflns_limit_h_min -12
_diffrn_reflns_limit_k_max 14
_diffrn_reflns_limit_k_min -9
_diffrn_reflns_limit_l_max 14
_diffrn_reflns_limit_l_min -15
_diffrn_reflns_number 8167
_diffrn_reflns_point_group_measured_fraction_full 0.999
_diffrn_reflns_point_group_measured_fraction_max 0.961
_diffrn_reflns_theta_full 67.684
_diffrn_reflns_theta_max 74.189
_diffrn_reflns_theta_min 4.185
_diffrn_source 'sealed X-ray tube'
_diffrn_source_type 'SuperNova (Cu) X-ray Source'
_exptl_absorpt_coefficient_mu 1.683
_exptl_absorpt_correction_T_max 1.00000
_exptl_absorpt_correction_T_min 0.79128
_exptl_absorpt_correction_type multi-scan
_exptl_absorpt_process_details
'CrysAlisPro, Agilent Technologies, Version 1.171.37.35 (release 13-08-2014 CrysAlis171 .NET) (compiled Aug 13 2014,18:06:01) Empirical absorption correction using spherical harmonics, implemented in SCALE3 ABSPACK scaling algorithm. Empirical absorption correction using spherical harmonics, implemented in SCALE3 ABSPACK scaling algorithm.'
_exptl_crystal_colour colourless
_exptl_crystal_density_diffrn 1.233
_exptl_crystal_description prism
_exptl_crystal_F_000 456
_exptl_crystal_recrystallization_method 'Solvothermal Synthesis'
_exptl_crystal_size_max 0.302
_exptl_crystal_size_mid 0.1166
_exptl_crystal_size_min 0.0627
_refine_diff_density_max 0.510
_refine_diff_density_min -0.446
_refine_diff_density_rms 0.065
_refine_ls_extinction_method none
_refine_ls_goodness_of_fit_ref 1.086
_refine_ls_hydrogen_treatment constr
_refine_ls_matrix_type full
_refine_ls_number_parameters 263
_refine_ls_number_reflns 4677
_refine_ls_number_restraints 0
_refine_ls_restrained_S_all 1.086
_refine_ls_R_factor_all 0.0332
_refine_ls_R_factor_gt 0.0309
_refine_ls_shift/su_max 0.001
_refine_ls_shift/su_mean 0.000
_refine_ls_structure_factor_coef Fsqd
_refine_ls_weighting_details 'w=1/[\s^2^(Fo^2^)+(0.0499P)^2^+0.1933P] where P=(Fo^2^+2Fc^2^)/3'
_refine_ls_weighting_scheme calc
_refine_ls_wR_factor_gt 0.0846
_refine_ls_wR_factor_ref 0.0864
_reflns_Friedel_coverage 0.000
_reflns_number_gt 4323
_reflns_number_total 4677
_reflns_threshold_expression 'I > 2\s(I)'
_cod_data_source_file c7dt01195d2.cif
_cod_data_source_block ascid-propoxy_red
_cod_original_cell_volume 1194.97(9)
_cod_database_code 1546102
_shelx_shelxl_version_number 2014/7
_chemical_oxdiff_formula 'Zn N2 C20 H50 O5'
_shelx_space_group_comment ;
_reflns_odcompleteness_completeness 99.98
_reflns_odcompleteness_iscentric 1
_reflns_odcompleteness_theta 66.97
_reflns_friedel_fraction is
_olex2_refinement_description ;
_olex2_submission_special_instructions 'No special instructions were received'

loop_
_space_group_symop_operation_xyz
'x, y, z'
'-x, -y, -z'

loop_
_atom_site_label
_atom_site_type_symbol
_atom_site_fract_x
_atom_site_fract_y
_atom_site_fract_z
_atom_site_U_iso_or_equiv
_atom_site_adp_type
_atom_site_occupancy
_atom_site_site_symmetry_order
_atom_site_calc_flag
_atom_site_refinement_flags_posn
Zn1 Zn 0.22369(2) 0.57260(2) 0.12364(2) 0.01253(8) Uani 1 1 d .
O4 O 1.09783(12) 0.59918(10) 0.22700(11) 0.0150(2) Uani 1 1 d .
O3 O 0.88453(12) 0.49307(11) 0.06805(11) 0.0176(2) Uani 1 1 d .
O1 O 0.43332(12) 0.59494(11) 0.12214(11) 0.0184(2) Uani 1 1 d .
O2 O 0.43560(13) 0.66640(12) 0.31573(12) 0.0227(3) Uani 1 1 d .
O5 O 0.97286(13) 0.88130(12) 0.58069(11) 0.0207(3) Uani 1 1 d .
N1 N 0.22429(14) 0.76324(13) 0.12635(13) 0.0144(3) Uani 1 1 d .
N2 N 0.21687(15) 1.37960(13) 0.11521(13) 0.0164(3) Uani 1 1 d .
C3 C 0.73301(17) 0.61174(14) 0.21293(15) 0.0137(3) Uani 1 1 d .
H3 H 0.6778 0.5549 0.1298 0.016 Uiso 1 1 calc R
C4 C 0.88455(17) 0.63728(14) 0.26075(15) 0.0129(3) Uani 1 1 d .
C5 C 0.95961(17) 0.57133(14) 0.17770(15) 0.0127(3) Uani 1 1 d .
C2 C 0.66506(17) 0.67294(15) 0.29187(16) 0.0153(3) Uani 1 1 d .
C15 C 0.2640(2) 0.91717(16) 0.03725(16) 0.0207(3) Uani 1 1 d .
H15 H 0.2924 0.9374 -0.0219 0.025 Uiso 1 1 calc R
C1 C 0.50058(17) 0.64390(15) 0.24097(16) 0.0162(3) Uani 1 1 d .
C19 C 0.11909(19) 1.31675(16) 0.1438(2) 0.0262(4) Uani 1 1 d .
H19 H 0.0483 1.3556 0.1623 0.031 Uiso 1 1 calc R
C8 C 0.74711(18) 0.75974(15) 0.41508(16) 0.0170(3) Uani 1 1 d .
H8 H 0.7007 0.7986 0.4673 0.020 Uiso 1 1 calc R
C6 C 0.96847(17) 0.72526(15) 0.38400(15) 0.0153(3) Uani 1 1 d .
H6 H 1.0697 0.7415 0.4149 0.018 Uiso 1 1 calc R
C12 C 0.18659(18) 0.85064(16) 0.20860(16) 0.0185(3) Uani 1 1 d .
H12 H 0.1613 0.8288 0.2683 0.022 Uiso 1 1 calc R
C20 C 0.3156(2) 1.32017(17) 0.08645(19) 0.0263(4) Uani 1 1 d .
H20 H 0.3840 1.3617 0.0650 0.032 Uiso 1 1 calc R
C7 C 0.89991(18) 0.78889(15) 0.46097(15) 0.0160(3) Uani 1 1 d .
C16 C 0.2620(2) 0.79754(16) 0.04228(16) 0.0200(3) Uani 1 1 d .
H16 H 0.2880 0.7382 -0.0155 0.024 Uiso 1 1 calc R
C17 C 0.22065(18) 1.13563(15) 0.11908(15) 0.0163(3) Uani 1 1 d .
C18 C 0.11751(19) 1.19632(17) 0.1473(2) 0.0261(4) Uani 1 1 d .
H18 H 0.0475 1.1567 0.1685 0.031 Uiso 1 1 calc R
C9 C 1.12953(18) 0.92033(16) 0.62217(16) 0.0200(3) Uani 1 1 d .
H9A H 1.1559 0.9445 0.5606 0.024 Uiso 1 1 calc R
H9B H 1.1700 0.8495 0.6300 0.024 Uiso 1 1 calc R
C13 C 0.18357(19) 0.97138(15) 0.20891(16) 0.0191(3) Uani 1 1 d .
H13 H 0.1553 1.0283 0.2668 0.023 Uiso 1 1 calc R
C10 C 1.1908(2) 1.03325(17) 0.74864(16) 0.0220(3) Uani 1 1 d .
H10A H 1.1587 1.0110 0.8086 0.026 Uiso 1 1 calc R
H10B H 1.1557 1.1060 0.7396 0.026 Uiso 1 1 calc R
C11 C 1.3577(2) 1.06885(18) 0.79734(17) 0.0260(4) Uani 1 1 d .
H11A H 1.3883 1.0739 0.7310 0.039 Uiso 1 1 calc GR
H11B H 1.3929 1.0044 0.8236 0.039 Uiso 1 1 calc GR
H11C H 1.3966 1.1506 0.8679 0.039 Uiso 1 1 calc GR
C21 C 0.3210(2) 1.20002(18) 0.0871(2) 0.0278(4) Uani 1 1 d .
H21 H 0.3915 1.1625 0.0662 0.033 Uiso 1 1 calc R
C14 C 0.22326(17) 1.00695(15) 0.12178(16) 0.0162(3) Uani 1 1 d .

loop_
_atom_site_aniso_label
_atom_site_aniso_U_11
_atom_site_aniso_U_22
_atom_site_aniso_U_33
_atom_site_aniso_U_23
_atom_site_aniso_U_13
_atom_site_aniso_U_12
Zn1 0.01103(12) 0.01012(12) 0.01576(12) 0.00353(8) 0.00532(9) 0.00423(8)
O4 0.0105(5) 0.0128(5) 0.0206(6) 0.0043(4) 0.0068(4) 0.0031(4)
O3 0.0169(6) 0.0182(6) 0.0125(5) 0.0017(4) 0.0043(4) 0.0031(4)
O1 0.0114(5) 0.0168(5) 0.0230(6) 0.0050(5) 0.0042(5) 0.0048(4)
O2 0.0146(6) 0.0265(6) 0.0284(7) 0.0088(5) 0.0117(5) 0.0066(5)
O5 0.0169(6) 0.0217(6) 0.0156(6) -0.0001(5) 0.0044(5) 0.0034(5)
N1 0.0143(6) 0.0115(6) 0.0165(6) 0.0042(5) 0.0054(5) 0.0052(5)
N2 0.0171(7) 0.0113(6) 0.0187(7) 0.0046(5) 0.0050(5) 0.0048(5)
C3 0.0128(7) 0.0110(7) 0.0149(7) 0.0040(6) 0.0038(6) 0.0023(6)
C4 0.0135(7) 0.0107(7) 0.0159(7) 0.0063(6) 0.0058(6) 0.0042(6)
C5 0.0145(7) 0.0083(6) 0.0184(7) 0.0073(6) 0.0077(6) 0.0041(5)
C2 0.0118(7) 0.0152(7) 0.0208(8) 0.0079(6) 0.0068(6) 0.0056(6)
C15 0.0302(9) 0.0174(8) 0.0203(8) 0.0092(7) 0.0131(7) 0.0108(7)
C1 0.0134(7) 0.0115(7) 0.0240(8) 0.0066(6) 0.0073(6) 0.0048(6)
C19 0.0153(8) 0.0132(8) 0.0491(11) 0.0097(8) 0.0131(8) 0.0054(6)
C8 0.0171(8) 0.0160(7) 0.0201(8) 0.0056(6) 0.0104(6) 0.0070(6)
C6 0.0119(7) 0.0150(7) 0.0183(8) 0.0063(6) 0.0046(6) 0.0043(6)
C12 0.0205(8) 0.0159(8) 0.0184(8) 0.0048(6) 0.0087(6) 0.0043(6)
C20 0.0403(11) 0.0206(9) 0.0367(10) 0.0163(8) 0.0290(9) 0.0184(8)
C7 0.0159(8) 0.0141(7) 0.0147(7) 0.0030(6) 0.0045(6) 0.0032(6)
C16 0.0272(9) 0.0160(8) 0.0216(8) 0.0073(6) 0.0133(7) 0.0115(7)
C17 0.0182(8) 0.0129(7) 0.0154(7) 0.0042(6) 0.0043(6) 0.0051(6)
C18 0.0167(8) 0.0147(8) 0.0480(11) 0.0126(8) 0.0135(8) 0.0040(6)
C9 0.0169(8) 0.0185(8) 0.0170(8) 0.0027(6) 0.0023(6) 0.0025(6)
C13 0.0225(8) 0.0127(7) 0.0209(8) 0.0025(6) 0.0103(7) 0.0062(6)
C10 0.0238(9) 0.0186(8) 0.0170(8) 0.0045(7) 0.0038(7) 0.0016(7)
C11 0.0244(9) 0.0233(9) 0.0194(8) 0.0046(7) 0.0020(7) -0.0019(7)
C21 0.0437(11) 0.0220(9) 0.0400(11) 0.0192(8) 0.0317(9) 0.0222(8)
C14 0.0149(7) 0.0133(7) 0.0183(7) 0.0049(6) 0.0044(6) 0.0058(6)

loop_
_atom_type_symbol
_atom_type_description
_atom_type_scat_dispersion_real
_atom_type_scat_dispersion_imag
_atom_type_scat_source
C C 0.0181 0.0091 'International Tables Vol C Tables 4.2.6.8 and 6.1.1.4'
H H 0.0000 0.0000 'International Tables Vol C Tables 4.2.6.8 and 6.1.1.4'
N N 0.0311 0.0180 'International Tables Vol C Tables 4.2.6.8 and 6.1.1.4'
O O 0.0492 0.0322 'International Tables Vol C Tables 4.2.6.8 and 6.1.1.4'
Zn Zn -1.5491 0.6778 'International Tables Vol C Tables 4.2.6.8 and 6.1.1.4'

loop_
_exptl_crystal_face_index_h
_exptl_crystal_face_index_k
_exptl_crystal_face_index_l
_exptl_crystal_face_perp_dist
_exptl_oxdiff_crystal_face_indexfrac_h
_exptl_oxdiff_crystal_face_indexfrac_k
_exptl_oxdiff_crystal_face_indexfrac_l
_exptl_oxdiff_crystal_face_x
_exptl_oxdiff_crystal_face_y
_exptl_oxdiff_crystal_face_z
1 7 -4 0.1379 0.5285 7.1742 -4.0586 -0.0627 -0.0267 0.9977
-6 1 1 0.0383 -6.3861 0.5682 1.4537 -0.9086 -0.3768 -0.1799
1 -7 4 0.1523 0.6883 -7.3064 3.7947 0.2363 0.0987 -0.9667
6 0 -2 0.0820 6.3778 -0.3558 -1.5672 0.9034 0.3746 0.2085
-1 0 7 0.0444 -0.5225 0.4851 6.8595 0.4759 -0.8756 -0.0832
0 -1 -7 0.0082 0.4526 -1.0102 -6.5774 -0.4776 0.8785 0.0094
6 -1 -2 0.0663 6.0019 -0.9985 -2.0059 0.7914 0.4655 0.1223
4 0 -7 0.0378 3.9976 0.0039 -7.0022 0.0900 0.9436 0.2699
3 -3 5 0.0923 3.0042 -3.0010 4.9944 0.8148 -0.3055 -0.3643
-3 0 7 0.0283 -2.9969 -0.0040 7.0012 0.0727 -0.9184 -0.2346
0 0 7 0.0413 0.0049 -0.0042 6.9982 0.5608 -0.8430 -0.1289

loop_
_geom_angle_atom_site_label_1
_geom_angle_atom_site_label_2
_geom_angle_atom_site_label_3
_geom_angle
_geom_angle_site_symmetry_1
_geom_angle_site_symmetry_3
O4 Zn1 O3 115.87(5) 1_455 2_665
O4 Zn1 O1 147.66(5) 1_455 .
O4 Zn1 O2 89.08(4) 1_455 .
O4 Zn1 N1 87.80(5) 1_455 .
O4 Zn1 N2 92.25(5) 1_455 1_545
O4 Zn1 C1 118.17(5) 1_455 .
O3 Zn1 O1 96.24(5) 2_665 .
O3 Zn1 O2 154.33(4) 2_665 .
O3 Zn1 N1 86.23(5) 2_665 .
O3 Zn1 N2 92.07(5) 2_665 1_545
O3 Zn1 C1 125.64(5) 2_665 .
O1 Zn1 O2 58.59(4) . .
O1 Zn1 N1 90.68(5) . .
O1 Zn1 N2 90.28(5) . 1_545
O1 Zn1 C1 29.50(5) . .
O2 Zn1 C1 29.09(5) . .
N1 Zn1 O2 88.95(5) . .
N1 Zn1 C1 90.32(5) . .
N2 Zn1 O2 92.92(5) 1_545 .
N2 Zn1 N1 178.13(5) 1_545 .
N2 Zn1 C1 91.31(5) 1_545 .
C5 O4 Zn1 122.98(10) . 1_655
C5 O3 Zn1 157.96(11) . 2_665
C1 O1 Zn1 96.29(10) . .
C1 O2 Zn1 82.67(10) . .
C7 O5 C9 115.99(13) . .
C12 N1 Zn1 123.05(11) . .
C16 N1 Zn1 119.71(11) . .
C16 N1 C12 117.24(14) . .
C19 N2 Zn1 121.89(11) . 1_565
C19 N2 C20 116.92(15) . .
C20 N2 Zn1 121.13(12) . 1_565
C4 C3 H3 120.5 . .
C4 C3 C2 118.93(14) . .
C2 C3 H3 120.5 . .
C3 C4 C5 119.72(14) . .
C3 C4 C6 120.94(14) . .
C6 C4 C5 119.32(14) . .
O4 C5 C4 116.51(14) . .
O3 C5 O4 124.34(14) . .
O3 C5 C4 119.13(14) . .
C3 C2 C1 119.08(14) . .
C8 C2 C3 120.72(14) . .
C8 C2 C1 120.19(14) . .
C16 C15 H15 120.3 . .
C16 C15 C14 119.36(16) . .
C14 C15 H15 120.3 . .
O1 C1 Zn1 54.20(8) . .
O1 C1 C2 117.61(14) . .
O2 C1 Zn1 68.24(9) . .
O2 C1 O1 122.42(15) . .
O2 C1 C2 119.96(15) . .
C2 C1 Zn1 171.35(12) . .
N2 C19 H19 118.3 . .
N2 C19 C18 123.39(16) . .
C18 C19 H19 118.3 . .
C2 C8 H8 120.0 . .
C2 C8 C7 120.02(15) . .
C7 C8 H8 120.0 . .
C4 C6 H6 120.1 . .
C4 C6 C7 119.73(15) . .
C7 C6 H6 120.1 . .
N1 C12 H12 118.3 . .
N1 C12 C13 123.31(16) . .
C13 C12 H12 118.3 . .
N2 C20 H20 118.4 . .
N2 C20 C21 123.26(17) . .
C21 C20 H20 118.4 . .
O5 C7 C8 116.36(14) . .
O5 C7 C6 124.07(15) . .
C6 C7 C8 119.57(15) . .
N1 C16 C15 123.19(15) . .
N1 C16 H16 118.4 . .
C15 C16 H16 118.4 . .
C18 C17 C21 117.01(15) . .
C18 C17 C14 121.52(16) . .
C21 C17 C14 121.47(15) . .
C19 C18 H18 120.2 . .
C17 C18 C19 119.65(17) . .
C17 C18 H18 120.2 . .
O5 C9 H9A 109.9 . .
O5 C9 H9B 109.9 . .
O5 C9 C10 109.10(14) . .
H9A C9 H9B 108.3 . .
C10 C9 H9A 109.9 . .
C10 C9 H9B 109.9 . .
C12 C13 H13 120.3 . .
C12 C13 C14 119.34(15) . .
C14 C13 H13 120.3 . .
C9 C10 H10A 109.8 . .
C9 C10 H10B 109.8 . .
C9 C10 C11 109.22(15) . .
H10A C10 H10B 108.3 . .
C11 C10 H10A 109.8 . .
C11 C10 H10B 109.8 . .
C10 C11 H11A 109.5 . .
C10 C11 H11B 109.5 . .
C10 C11 H11C 109.5 . .
H11A C11 H11B 109.5 . .
H11A C11 H11C 109.5 . .
H11B C11 H11C 109.5 . .
C20 C21 C17 119.75(16) . .
C20 C21 H21 120.1 . .
C17 C21 H21 120.1 . .
C15 C14 C17 121.68(15) . .
C13 C14 C15 117.54(15) . .
C13 C14 C17 120.77(15) . .

loop_
_geom_bond_atom_site_label_1
_geom_bond_atom_site_label_2
_geom_bond_distance
_geom_bond_site_symmetry_2
Zn1 O4 2.0182(11) 1_455
Zn1 O3 2.0450(12) 2_665
Zn1 O1 2.0821(11) .
Zn1 O2 2.3892(13) .
Zn1 N1 2.1668(13) .
Zn1 N2 2.1644(13) 1_545
Zn1 C1 2.5515(16) .
O4 Zn1 2.0183(11) 1_655
O4 C5 1.2674(19) .
O3 Zn1 2.0450(12) 2_665
O3 C5 1.240(2) .
O1 C1 1.264(2) .
O2 C1 1.251(2) .
O5 C7 1.367(2) .
O5 C9 1.440(2) .
N1 C12 1.345(2) .
N1 C16 1.340(2) .
N2 Zn1 2.1644(13) 1_565
N2 C19 1.333(2) .
N2 C20 1.339(2) .
C3 H3 0.9300 .
C3 C4 1.391(2) .
C3 C2 1.398(2) .
C4 C5 1.504(2) .
C4 C6 1.393(2) .
C2 C1 1.509(2) .
C2 C8 1.386(2) .
C15 H15 0.9300 .
C15 C16 1.386(2) .
C15 C14 1.395(2) .
C19 H19 0.9300 .
C19 C18 1.389(2) .
C8 H8 0.9300 .
C8 C7 1.401(2) .
C6 H6 0.9300 .
C6 C7 1.397(2) .
C12 H12 0.9300 .
C12 C13 1.383(2) .
C20 H20 0.9300 .
C20 C21 1.383(2) .
C16 H16 0.9300 .
C17 C18 1.384(2) .
C17 C21 1.389(3) .
C17 C14 1.485(2) .
C18 H18 0.9300 .
C9 H9A 0.9700 .
C9 H9B 0.9700 .
C9 C10 1.511(2) .
C13 H13 0.9300 .
C13 C14 1.392(2) .
C10 H10A 0.9700 .
C10 H10B 0.9700 .
C10 C11 1.529(2) .
C11 H11A 0.9600 .
C11 H11B 0.9600 .
C11 H11C 0.9600 .
C21 H21 0.9300 .

loop_
_geom_torsion_atom_site_label_1
_geom_torsion_atom_site_label_2
_geom_torsion_atom_site_label_3
_geom_torsion_atom_site_label_4
_geom_torsion
_geom_torsion_site_symmetry_1
Zn1 O4 C5 O3 22.3(2) 1_655
Zn1 O4 C5 C4 -158.82(10) 1_655
Zn1 O3 C5 O4 -88.7(3) 2_665
Zn1 O3 C5 C4 92.5(3) 2_665
Zn1 O1 C1 O2 -2.11(17) .
Zn1 O1 C1 C2 176.70(11) .
Zn1 O2 C1 O1 1.84(15) .
Zn1 O2 C1 C2 -176.94(13) .
Zn1 N1 C12 C13 -178.48(13) .
Zn1 N1 C16 C15 179.51(14) .
Zn1 N2 C19 C18 -175.70(15) 1_565
Zn1 N2 C20 C21 176.10(16) 1_565
O5 C9 C10 C11 176.03(14) .
N1 C12 C13 C14 -1.0(3) .
N2 C19 C18 C17 -0.6(3) .
N2 C20 C21 C17 -0.2(3) .
C3 C4 C5 O4 179.80(13) .
C3 C4 C5 O3 -1.3(2) .
C3 C4 C6 C7 0.0(2) .
C3 C2 C1 O1 -19.3(2) .
C3 C2 C1 O2 159.56(15) .
C3 C2 C8 C7 1.2(2) .
C4 C3 C2 C1 -179.05(14) .
C4 C3 C2 C8 1.3(2) .
C4 C6 C7 O5 -176.61(15) .
C4 C6 C7 C8 2.5(2) .
C5 C4 C6 C7 178.72(14) .
C2 C3 C4 C5 179.36(14) .
C2 C3 C4 C6 -1.9(2) .
C2 C8 C7 O5 176.04(15) .
C2 C8 C7 C6 -3.2(2) .
C1 C2 C8 C7 -178.39(14) .
C19 N2 C20 C21 -0.9(3) .
C8 C2 C1 O1 160.37(15) .
C8 C2 C1 O2 -20.8(2) .
C6 C4 C5 O4 1.1(2) .
C6 C4 C5 O3 180.00(14) .
C12 N1 C16 C15 0.2(3) .
C12 C13 C14 C15 0.2(3) .
C12 C13 C14 C17 179.73(15) .
C20 N2 C19 C18 1.3(3) .
C7 O5 C9 C10 173.11(14) .
C16 N1 C12 C13 0.8(2) .
C16 C15 C14 C17 -178.80(16) .
C16 C15 C14 C13 0.7(3) .
C18 C17 C21 C20 0.9(3) .
C18 C17 C14 C15 145.49(19) .
C18 C17 C14 C13 -34.0(3) .
C9 O5 C7 C8 -173.72(14) .
C9 O5 C7 C6 5.5(2) .
C21 C17 C18 C19 -0.6(3) .
C21 C17 C14 C15 -34.0(3) .
C21 C17 C14 C13 146.54(18) .
C14 C15 C16 N1 -1.0(3) .
C14 C17 C18 C19 179.93(17) .
C14 C17 C21 C20 -179.58(18) .

loop_
_smtbx_masks_void_nr
_smtbx_masks_void_average_x
_smtbx_masks_void_average_y
_smtbx_masks_void_average_z
_smtbx_masks_void_volume
_smtbx_masks_void_count_electrons
_smtbx_masks_void_content
1 -0.073 -0.969 0.500 347.9 97.2 DMF
